data_2227113
loop_
_publ_author_name
'Jasinski, Jerry P.'
'Pek, Albert E.'
'Siddaraju, B. P.'
'Yathirajan, H. S.'
'Narayana, B.'

_publ_section_title
;
 4-(4-Chlorophenyl)-4-hydroxypiperidinium maleate maleic acid solvate
;
_journal_coeditor_code WM2372
_journal_issue 8
_journal_name_full 'Acta Crystallographica Section E'
_journal_page_first o2012
_journal_page_last o2013
_journal_paper_doi 10.1107/S1600536810026917
_journal_volume 66
_journal_year 2010
_chemical_formula_iupac 'C11 H15 Cl N O +, C4 H3 O4 -, C4 H4 O4'
_chemical_formula_moiety 'C11 H15 Cl N O +, C4 H3 O4 -, C4 H4 O4'
_chemical_formula_sum 'C19 H22 Cl N O9'
_chemical_formula_weight 443.83
_chemical_name_systematic
;
4-(4-Chlorophenyl)-4-hydroxypiperidinium maleate maleic acid solvate
;
_space_group_IT_number 15
_symmetry_cell_setting monoclinic
_symmetry_space_group_name_Hall '-C 2yc'
_symmetry_space_group_name_H-M 'C 1 2/c 1'
_atom_sites_solution_hydrogens geom
_atom_sites_solution_primary direct
_atom_sites_solution_secondary difmap
_cell_angle_alpha 90.00
_cell_angle_beta 91.545(5)
_cell_angle_gamma 90.00
_cell_formula_units_Z 8
_cell_length_a 19.282(7)
_cell_length_b 7.867(3)
_cell_length_c 25.115(9)
_cell_measurement_reflns_used 8484
_cell_measurement_temperature 100
_cell_measurement_theta_max 31.29
_cell_measurement_theta_min 2.63
_cell_volume 3808(2)
_computing_cell_refinement 'SAINT (Bruker, 2008)'
_computing_data_collection 'APEX2 (Bruker, 2008)'
_computing_data_reduction 'SAINT (Bruker, 2008)'
_computing_molecular_graphics '<i>SHELXTL</i> (Sheldrick, 2008)'
_computing_publication_material '<i>SHELXTL</i> (Sheldrick, 2008)'
_computing_structure_refinement '<i>SHELXL97</i> (Sheldrick, 2008)'
_computing_structure_solution '<i>SHELXS97</i> (Sheldrick, 2008)'
_diffrn_ambient_temperature 100
_diffrn_measured_fraction_theta_full 1.000
_diffrn_measured_fraction_theta_max 0.934
_diffrn_measurement_device_type 'Bruker APEXII CCD'
_diffrn_measurement_method '\w scans'
_diffrn_radiation_monochromator graphite
_diffrn_radiation_source 'fine-focus sealed tube'
_diffrn_radiation_type MoK\a
_diffrn_radiation_wavelength 0.71073
_diffrn_reflns_av_R_equivalents 0.0214
_diffrn_reflns_av_sigmaI/netI 0.0229
_diffrn_reflns_limit_h_max 27
_diffrn_reflns_limit_h_min -27
_diffrn_reflns_limit_k_max 11
_diffrn_reflns_limit_k_min -11
_diffrn_reflns_limit_l_max 35
_diffrn_reflns_limit_l_min -35
_diffrn_reflns_number 18187
_diffrn_reflns_theta_full 25.00
_diffrn_reflns_theta_max 31.32
_diffrn_reflns_theta_min 1.62
_exptl_absorpt_coefficient_mu 0.257
_exptl_absorpt_correction_T_max 0.9065
_exptl_absorpt_correction_T_min 0.8781
_exptl_absorpt_correction_type multi-scan
_exptl_absorpt_process_details '(SADABS; Bruker, 2008)'
_exptl_crystal_colour yellow
_exptl_crystal_density_diffrn 1.548
_exptl_crystal_density_method 'not measured'
_exptl_crystal_description block
_exptl_crystal_F_000 1856
_exptl_crystal_size_max 0.52
_exptl_crystal_size_mid 0.41
_exptl_crystal_size_min 0.39
_refine_diff_density_max 0.484
_refine_diff_density_min -0.228
_refine_ls_extinction_method none
_refine_ls_goodness_of_fit_ref 1.028
_refine_ls_hydrogen_treatment mixed
_refine_ls_matrix_type full
_refine_ls_number_parameters 292
_refine_ls_number_reflns 5841
_refine_ls_number_restraints 0
_refine_ls_restrained_S_all 1.028
_refine_ls_R_factor_all 0.0393
_refine_ls_R_factor_gt 0.0342
_refine_ls_shift/su_max 0.001
_refine_ls_shift/su_mean 0.000
_refine_ls_structure_factor_coef Fsqd
_refine_ls_weighting_details 'calc w=1/[\s^2^(Fo^2^)+(0.0463P)^2^+3.2429P] where P=(Fo^2^+2Fc^2^)/3'
_refine_ls_weighting_scheme calc
_refine_ls_wR_factor_gt 0.0879
_refine_ls_wR_factor_ref 0.0921
_reflns_number_gt 5194
_reflns_number_total 5841
_reflns_threshold_expression I>2sigma(I)
_cod_data_source_file wm2372.cif
_cod_data_source_block I
_cod_original_sg_symbol_H-M 'C 2/c'
_cod_database_code 2227113
_cod_database_fobs_code 2227113

loop_
_symmetry_equiv_pos_as_xyz
'x, y, z'
'-x, y, -z+1/2'
'x+1/2, y+1/2, z'
'-x+1/2, y+1/2, -z+1/2'
'-x, -y, -z'
'x, -y, z-1/2'
'-x+1/2, -y+1/2, -z'
'x+1/2, -y+1/2, z-1/2'

loop_
_atom_site_type_symbol
_atom_site_label
_atom_site_fract_x
_atom_site_fract_y
_atom_site_fract_z
_atom_site_U_iso_or_equiv
_atom_site_adp_type
_atom_site_calc_flag
_atom_site_refinement_flags
_atom_site_occupancy
_atom_site_disorder_assembly
_atom_site_disorder_group
Cl Cl1 0.480203(14) 0.66435(4) 0.161617(11) 0.02088(7) Uani d . 1 . .
O O4B 0.16691(4) 0.58804(10) 0.50337(3) 0.01619(15) Uani d . 1 . .
O O3B 0.22900(4) 0.66101(10) 0.42453(3) 0.01604(15) Uani d . 1 . .
C C5B 0.20779(5) 0.56565(13) 0.38519(4) 0.01359(18) Uani d . 1 . .
C C4B 0.14848(6) 0.44620(14) 0.39300(4) 0.01543(19) Uani d . 1 . .
H H4B 0.1353 0.3844 0.3628 0.019 Uiso calc R 1 . .
C C2B 0.11909(5) 0.47937(13) 0.49149(4) 0.01414(19) Uani d . 1 . .
C C3B 0.11113(6) 0.41304(14) 0.43602(4) 0.01520(19) Uani d . 1 . .
H H3B 0.0747 0.3371 0.4304 0.018 Uiso calc R 1 . .
O O3A 0.46151(4) 0.35880(11) 0.96021(3) 0.01793(16) Uani d . 1 . .
C C2A 0.44308(6) 0.35385(13) 1.00654(4) 0.01452(19) Uani d . 1 . .
C C3A 0.38419(6) 0.45056(14) 1.02827(4) 0.0163(2) Uani d . 1 . .
H H3A 0.3766 0.4349 1.0644 0.020 Uiso calc R 1 . .
C C5A 0.33654(6) 0.61984(14) 0.94690(4) 0.01610(19) Uani d . 1 . .
C C4A 0.34039(6) 0.55740(14) 1.00297(4) 0.0162(2) Uani d . 1 . .
H H4A 0.3060 0.6007 1.0244 0.019 Uiso calc R 1 . .
O O1A 0.47414(4) 0.26101(10) 1.04317(3) 0.01712(16) Uani d . 1 . .
O O2A 0.29197(4) 0.72438(11) 0.93499(3) 0.02023(17) Uani d . 1 . .
O O1B 0.07936(4) 0.42630(10) 0.52580(3) 0.01788(16) Uani d . 1 . .
O O2B 0.23403(4) 0.57247(10) 0.34108(3) 0.01693(16) Uani d . 1 . .
C C4C 0.37887(5) 0.24201(13) 0.25343(4) 0.01180(18) Uani d . 1 . .
C C1C 0.44091(5) 0.50191(14) 0.19706(4) 0.01430(19) Uani d . 1 . .
C C6C 0.39980(5) 0.54258(13) 0.23944(4) 0.01428(19) Uani d . 1 . .
H H6C 0.3928 0.6554 0.2490 0.017 Uiso calc R 1 . .
C C5C 0.36902(5) 0.41155(13) 0.26767(4) 0.01336(18) Uani d . 1 . .
H H5C 0.3415 0.4374 0.2964 0.016 Uiso calc R 1 . .
C C3C 0.42116(5) 0.20613(14) 0.21058(4) 0.01490(19) Uani d . 1 . .
H H3C 0.4287 0.0936 0.2010 0.018 Uiso calc R 1 . .
C C2C 0.45221(6) 0.33510(14) 0.18203(4) 0.0161(2) Uani d . 1 . .
H H2C 0.4800 0.3100 0.1534 0.019 Uiso calc R 1 . .
O O1C 0.33643(4) -0.04881(10) 0.24944(3) 0.01551(15) Uani d . 1 . .
H H1C 0.3122 -0.0211 0.2235 0.023 Uiso calc R 1 . .
C C10C 0.39685(5) 0.03445(13) 0.32796(4) 0.01363(18) Uani d . 1 . .
H H10A 0.4395 -0.0037 0.3123 0.016 Uiso calc R 1 . .
H H10B 0.4080 0.1291 0.3514 0.016 Uiso calc R 1 . .
C C8C 0.27733(5) 0.14407(13) 0.30800(4) 0.01358(18) Uani d . 1 . .
H H8C1 0.2841 0.2427 0.3307 0.016 Uiso calc R 1 . .
H H8C2 0.2444 0.1744 0.2797 0.016 Uiso calc R 1 . .
C C7C 0.34665(5) 0.09495(13) 0.28369(4) 0.01154(17) Uani d . 1 . .
C C9C 0.36671(5) -0.10930(14) 0.36035(4) 0.01464(19) Uani d . 1 . .
H H9C1 0.3594 -0.2083 0.3379 0.018 Uiso calc R 1 . .
H H9C2 0.3989 -0.1401 0.3891 0.018 Uiso calc R 1 . .
C C11C 0.24805(5) -0.00126(14) 0.34043(4) 0.01492(19) Uani d . 1 . .
H H11A 0.2054 0.0348 0.3566 0.018 Uiso calc R 1 . .
H H11B 0.2374 -0.0968 0.3172 0.018 Uiso calc R 1 . .
N N1C 0.29935(5) -0.05450(12) 0.38279(3) 0.01394(17) Uani d . 1 . .
O O4A 0.38012(5) 0.56565(12) 0.91126(3) 0.02079(17) Uani d . 1 . .
H H13C 0.2810(9) -0.142(2) 0.3999(7) 0.026(4) Uiso d . 1 . .
H H14C 0.3072(8) 0.031(2) 0.4050(7) 0.024(4) Uiso d . 1 . .
H H1A 0.4103(10) 0.490(3) 0.9264(8) 0.042(5) Uiso d . 1 . .
H H2A 0.5113(11) 0.206(3) 1.0307(8) 0.049(6) Uiso d . 1 . .
H H1B 0.1992(12) 0.629(3) 0.4638(9) 0.059(6) Uiso d . 1 . .

loop_
_atom_site_aniso_label
_atom_site_aniso_U_11
_atom_site_aniso_U_22
_atom_site_aniso_U_33
_atom_site_aniso_U_12
_atom_site_aniso_U_13
_atom_site_aniso_U_23
Cl1 0.01862(13) 0.02183(14) 0.02233(13) -0.00193(9) 0.00295(9) 0.01083(10)
O4B 0.0190(4) 0.0170(4) 0.0125(3) -0.0050(3) -0.0001(3) -0.0003(3)
O3B 0.0197(4) 0.0149(4) 0.0136(3) -0.0050(3) 0.0016(3) -0.0013(3)
C5B 0.0153(4) 0.0120(4) 0.0134(4) 0.0008(3) -0.0006(3) 0.0011(3)
C4B 0.0185(5) 0.0139(5) 0.0138(4) -0.0022(4) -0.0015(4) -0.0018(3)
C2B 0.0158(5) 0.0126(4) 0.0139(4) -0.0002(4) -0.0009(3) 0.0011(3)
C3B 0.0172(5) 0.0140(5) 0.0143(4) -0.0022(4) -0.0017(4) -0.0009(3)
O3A 0.0202(4) 0.0188(4) 0.0150(3) 0.0024(3) 0.0031(3) 0.0004(3)
C2A 0.0154(5) 0.0122(4) 0.0160(4) -0.0015(3) 0.0007(3) -0.0003(3)
C3A 0.0191(5) 0.0153(5) 0.0146(4) 0.0008(4) 0.0027(4) 0.0000(4)
C5A 0.0168(5) 0.0136(5) 0.0178(5) -0.0020(4) -0.0011(4) 0.0008(4)
C4A 0.0171(5) 0.0145(5) 0.0170(5) 0.0005(4) 0.0022(4) -0.0005(4)
O1A 0.0181(4) 0.0173(4) 0.0159(3) 0.0041(3) 0.0010(3) 0.0013(3)
O2A 0.0195(4) 0.0164(4) 0.0246(4) 0.0012(3) -0.0029(3) 0.0038(3)
O1B 0.0198(4) 0.0188(4) 0.0151(3) -0.0042(3) 0.0025(3) 0.0011(3)
O2B 0.0191(4) 0.0187(4) 0.0131(3) -0.0003(3) 0.0019(3) 0.0003(3)
C4C 0.0123(4) 0.0121(4) 0.0110(4) -0.0001(3) -0.0002(3) 0.0005(3)
C1C 0.0122(4) 0.0171(5) 0.0136(4) -0.0018(4) -0.0003(3) 0.0057(4)
C6C 0.0151(4) 0.0124(4) 0.0154(4) -0.0006(4) 0.0004(3) 0.0013(3)
C5C 0.0152(4) 0.0129(4) 0.0122(4) -0.0001(3) 0.0023(3) -0.0003(3)
C3C 0.0155(5) 0.0144(5) 0.0149(4) 0.0006(4) 0.0018(3) -0.0003(4)
C2C 0.0158(5) 0.0197(5) 0.0128(4) 0.0010(4) 0.0035(3) 0.0013(4)
O1C 0.0234(4) 0.0113(3) 0.0117(3) -0.0010(3) -0.0014(3) -0.0015(3)
C10C 0.0133(4) 0.0147(5) 0.0129(4) 0.0004(3) 0.0004(3) 0.0017(3)
C8C 0.0133(4) 0.0128(4) 0.0147(4) 0.0006(3) 0.0014(3) 0.0030(3)
C7C 0.0139(4) 0.0100(4) 0.0107(4) -0.0004(3) 0.0006(3) -0.0003(3)
C9C 0.0161(5) 0.0143(5) 0.0135(4) 0.0015(4) 0.0005(3) 0.0019(3)
C11C 0.0133(4) 0.0160(5) 0.0154(4) -0.0015(4) 0.0002(3) 0.0033(4)
N1C 0.0172(4) 0.0136(4) 0.0110(4) -0.0017(3) 0.0011(3) 0.0011(3)
O4A 0.0230(4) 0.0236(4) 0.0157(4) 0.0043(3) 0.0010(3) 0.0026(3)

loop_
_atom_type_symbol
_atom_type_description
_atom_type_scat_dispersion_real
_atom_type_scat_dispersion_imag
_atom_type_scat_source
C C 0.0033 0.0016 'International Tables Vol C Tables 4.2.6.8 and 6.1.1.4'
H H 0.0000 0.0000 'International Tables Vol C Tables 4.2.6.8 and 6.1.1.4'
N N 0.0061 0.0033 'International Tables Vol C Tables 4.2.6.8 and 6.1.1.4'
O O 0.0106 0.0060 'International Tables Vol C Tables 4.2.6.8 and 6.1.1.4'
Cl Cl 0.1484 0.1585 'International Tables Vol C Tables 4.2.6.8 and 6.1.1.4'

loop_
_geom_angle_atom_site_label_1
_geom_angle_atom_site_label_2
_geom_angle_atom_site_label_3
_geom_angle_site_symmetry_1
_geom_angle_site_symmetry_3
_geom_angle
_geom_angle_publ_flag
C2B O4B H1B . . 111.1(10) ?
C5B O3B H1B . . 111.1(11) ?
O2B C5B O3B . . 122.07(10) ?
O2B C5B C4B . . 118.62(9) ?
O3B C5B C4B . . 119.30(9) ?
C3B C4B C5B . . 131.05(10) ?
C3B C4B H4B . . 114.5 ?
C5B C4B H4B . . 114.5 ?
O1B C2B O4B . . 120.98(10) ?
O1B C2B C3B . . 118.74(10) ?
O4B C2B C3B . . 120.28(9) ?
C4B C3B C2B . . 129.85(10) ?
C4B C3B H3B . . 115.1 ?
C2B C3B H3B . . 115.1 ?
O3A C2A O1A . . 123.13(10) ?
O3A C2A C3A . . 125.25(10) ?
O1A C2A C3A . . 111.63(9) ?
C4A C3A C2A . . 128.80(10) ?
C4A C3A H3A . . 115.6 ?
C2A C3A H3A . . 115.6 ?
O2A C5A O4A . . 120.67(10) ?
O2A C5A C4A . . 118.03(10) ?
O4A C5A C4A . . 121.29(10) ?
C3A C4A C5A . . 132.01(10) ?
C3A C4A H4A . . 114.0 ?
C5A C4A H4A . . 114.0 ?
C2A O1A H2A . . 112.2(13) ?
C5C C4C C3C . . 118.49(9) ?
C5C C4C C7C . . 122.50(9) ?
C3C C4C C7C . . 118.99(9) ?
C6C C1C C2C . . 121.83(9) ?
C6C C1C Cl1 . . 119.35(9) ?
C2C C1C Cl1 . . 118.82(8) ?
C1C C6C C5C . . 118.81(10) ?
C1C C6C H6C . . 120.6 ?
C5C C6C H6C . . 120.6 ?
C6C C5C C4C . . 120.95(9) ?
C6C C5C H5C . . 119.5 ?
C4C C5C H5C . . 119.5 ?
C2C C3C C4C . . 121.30(10) ?
C2C C3C H3C . . 119.3 ?
C4C C3C H3C . . 119.3 ?
C1C C2C C3C . . 118.61(10) ?
C1C C2C H2C . . 120.7 ?
C3C C2C H2C . . 120.7 ?
C7C O1C H1C . . 109.5 ?
C9C C10C C7C . . 112.16(9) ?
C9C C10C H10A . . 109.2 ?
C7C C10C H10A . . 109.2 ?
C9C C10C H10B . . 109.2 ?
C7C C10C H10B . . 109.2 ?
H10A C10C H10B . . 107.9 ?
C11C C8C C7C . . 111.33(9) ?
C11C C8C H8C1 . . 109.4 ?
C7C C8C H8C1 . . 109.4 ?
C11C C8C H8C2 . . 109.4 ?
C7C C8C H8C2 . . 109.4 ?
H8C1 C8C H8C2 . . 108.0 ?
O1C C7C C4C . . 110.55(8) ?
O1C C7C C10C . . 105.37(8) ?
C4C C7C C10C . . 109.86(8) ?
O1C C7C C8C . . 109.32(8) ?
C4C C7C C8C . . 112.22(8) ?
C10C C7C C8C . . 109.28(8) ?
N1C C9C C10C . . 109.67(9) ?
N1C C9C H9C1 . . 109.7 ?
C10C C9C H9C1 . . 109.7 ?
N1C C9C H9C2 . . 109.7 ?
C10C C9C H9C2 . . 109.7 ?
H9C1 C9C H9C2 . . 108.2 ?
N1C C11C C8C . . 110.12(9) ?
N1C C11C H11A . . 109.6 ?
C8C C11C H11A . . 109.6 ?
N1C C11C H11B . . 109.6 ?
C8C C11C H11B . . 109.6 ?
H11A C11C H11B . . 108.1 ?
C11C N1C C9C . . 112.23(8) ?
C11C N1C H13C . . 107.2(11) ?
C9C N1C H13C . . 108.7(11) ?
C11C N1C H14C . . 109.4(11) ?
C9C N1C H14C . . 108.7(10) ?
H13C N1C H14C . . 110.6(15) ?
C5A O4A H1A . . 110.0(12) ?

loop_
_geom_bond_atom_site_label_1
_geom_bond_atom_site_label_2
_geom_bond_site_symmetry_2
_geom_bond_distance
_geom_bond_publ_flag
Cl1 C1C . 1.7424(11) ?
O4B C2B . 1.2865(13) ?
O4B H1B . 1.23(2) ?
O3B C5B . 1.2978(13) ?
O3B H1B . 1.18(2) ?
C5B O2B . 1.2315(13) ?
C5B C4B . 1.4972(15) ?
C4B C3B . 1.3403(15) ?
C4B H4B . 0.9300 ?
C2B O1B . 1.2408(13) ?
C2B C3B . 1.4917(15) ?
C3B H3B . 0.9300 ?
O3A C2A . 1.2265(13) ?
C2A O1A . 1.3072(13) ?
C2A C3A . 1.4830(15) ?
C3A C4A . 1.3396(16) ?
C3A H3A . 0.9300 ?
C5A O2A . 1.2209(14) ?
C5A O4A . 1.3153(14) ?
C5A C4A . 1.4912(16) ?
C4A H4A . 0.9300 ?
O1A H2A . 0.90(2) ?
C4C C5C . 1.3952(15) ?
C4C C3C . 1.3965(14) ?
C4C C7C . 1.5255(14) ?
C1C C6C . 1.3816(15) ?
C1C C2C . 1.3844(16) ?
C6C C5C . 1.3929(14) ?
C6C H6C . 0.9300 ?
C5C H5C . 0.9300 ?
C3C C2C . 1.3876(15) ?
C3C H3C . 0.9300 ?
C2C H2C . 0.9300 ?
O1C C7C . 1.4314(12) ?
O1C H1C . 0.8200 ?
C10C C9C . 1.5178(15) ?
C10C C7C . 1.5301(15) ?
C10C H10A . 0.9700 ?
C10C H10B . 0.9700 ?
C8C C11C . 1.5212(15) ?
C8C C7C . 1.5339(15) ?
C8C H8C1 . 0.9700 ?
C8C H8C2 . 0.9700 ?
C9C N1C . 1.4932(14) ?
C9C H9C1 . 0.9700 ?
C9C H9C2 . 0.9700 ?
C11C N1C . 1.4930(14) ?
C11C H11A . 0.9700 ?
C11C H11B . 0.9700 ?
N1C H13C . 0.890(17) ?
N1C H14C . 0.887(17) ?
O4A H1A . 0.91(2) ?

loop_
_geom_hbond_atom_site_label_D
_geom_hbond_atom_site_label_H
_geom_hbond_atom_site_label_A
_geom_hbond_site_symmetry_A
_geom_hbond_distance_DH
_geom_hbond_distance_HA
_geom_hbond_distance_DA
_geom_hbond_angle_DHA
O1C H1C O2B 4_545 0.82 1.97 2.7852(13) 170.7
O1A H2A O1B 8_556 0.90(2) 1.68(2) 2.5546(13) 162(2)
N1C H13C O3B 1_545 0.890(17) 1.954(18) 2.8328(14) 168.6(16)
N1C H14C O2A 6_565 0.887(17) 2.087(17) 2.9144(15) 154.9(15)
O4A H1A O3A . 0.91(2) 1.65(2) 2.5531(13) 173.7(19)
O3B H1B O4B . 1.18(2) 1.23(2) 2.4108(12) 177(2)

loop_
_geom_torsion_atom_site_label_1
_geom_torsion_atom_site_label_2
_geom_torsion_atom_site_label_3
_geom_torsion_atom_site_label_4
_geom_torsion_site_symmetry_1
_geom_torsion_site_symmetry_2
_geom_torsion_site_symmetry_3
_geom_torsion_site_symmetry_4
_geom_torsion
_geom_torsion_publ_flag
O2B C5B C4B C3B . . . . 179.66(11) ?
O3B C5B C4B C3B . . . . -1.76(18) ?
C5B C4B C3B C2B . . . . -3.5(2) ?
O1B C2B C3B C4B . . . . -177.70(11) ?
O4B C2B C3B C4B . . . . 1.50(18) ?
O3A C2A C3A C4A . . . . 0.66(19) ?
O1A C2A C3A C4A . . . . -179.62(11) ?
C2A C3A C4A C5A . . . . -2.4(2) ?
O2A C5A C4A C3A . . . . -176.96(12) ?
O4A C5A C4A C3A . . . . 2.41(19) ?
C2C C1C C6C C5C . . . . 0.00(16) ?
Cl1 C1C C6C C5C . . . . -179.61(8) ?
C1C C6C C5C C4C . . . . -0.44(16) ?
C3C C4C C5C C6C . . . . 0.87(15) ?
C7C C4C C5C C6C . . . . 179.36(9) ?
C5C C4C C3C C2C . . . . -0.88(16) ?
C7C C4C C3C C2C . . . . -179.42(9) ?
C6C C1C C2C C3C . . . . 0.00(16) ?
Cl1 C1C C2C C3C . . . . 179.61(8) ?
C4C C3C C2C C1C . . . . 0.45(16) ?
C5C C4C C7C O1C . . . . 152.93(9) ?
C3C C4C C7C O1C . . . . -28.58(13) ?
C5C C4C C7C C10C . . . . -91.18(12) ?
C3C C4C C7C C10C . . . . 87.30(11) ?
C5C C4C C7C C8C . . . . 30.61(13) ?
C3C C4C C7C C8C . . . . -150.91(9) ?
C9C C10C C7C O1C . . . . -62.30(10) ?
C9C C10C C7C C4C . . . . 178.59(8) ?
C9C C10C C7C C8C . . . . 55.07(11) ?
C11C C8C C7C O1C . . . . 60.01(11) ?
C11C C8C C7C C4C . . . . -176.97(8) ?
C11C C8C C7C C10C . . . . -54.84(11) ?
C7C C10C C9C N1C . . . . -56.43(11) ?
C7C C8C C11C N1C . . . . 56.71(11) ?
C8C C11C N1C C9C . . . . -58.48(11) ?
C10C C9C N1C C11C . . . . 57.97(11) ?

loop_
_cod_related_entry_id
_cod_related_entry_database
_cod_related_entry_code
1 ChemSpider 30656170
